data_1543067
loop_
_publ_author_name
'Delgado, I. Hern\'andez'
'Pascal, S.'
'Wallabregue, A.'
'Duwald, R.'
'Besnard, C.'
'Gu\'en\'ee, L.'
'Nan\,coz, C.'
'Vauthey, E.'
'Tovar, R. C.'
'Lunkley, J. L.'
'Muller, G.'
'Lacour, J.'

_publ_section_title
;
 Functionalized cationic [4]helicenes with unique tuning of absorption,
 fluorescence and chiroptical properties up to the far-red range
;
_journal_issue 7
_journal_name_full 'Chem. Sci.'
_journal_page_first 4685
_journal_paper_doi 10.1039/C6SC00614K
_journal_volume 7
_journal_year 2016
_chemical_formula_moiety 'B F4, C27 H30 N3 O2'
_chemical_formula_sum 'C27 H30 B F4 N3 O2'
_chemical_formula_weight 515.35
_space_group_crystal_system triclinic
_space_group_IT_number 2
_space_group_name_Hall '-P 1'
_space_group_name_H-M_alt 'P -1'
_symmetry_space_group_name_Hall '-P 1'
_symmetry_space_group_name_H-M 'P -1'
_atom_sites_solution_hydrogens mixed
_audit_creation_date 2015-10-02
_audit_creation_method
;
Olex2 1.2-beta
(compiled 2015.09.30 svn.r3233 for OlexSys, GUI svn.r5103)
;
_audit_update_record
;
2015-12-21 deposited with the CCDC.
2016-04-08 downloaded from the CCDC.
;
_cell_angle_alpha 67.020(5)
_cell_angle_beta 84.303(4)
_cell_angle_gamma 85.759(4)
_cell_formula_units_Z 2
_cell_length_a 7.8922(4)
_cell_length_b 12.0779(7)
_cell_length_c 13.8862(7)
_cell_measurement_reflns_used 7631
_cell_measurement_temperature 180.00(14)
_cell_measurement_theta_max 73.4370
_cell_measurement_theta_min 4.1070
_cell_volume 1211.69(12)
_computing_cell_refinement
;
CrysAlisPro, Agilent Technologies,
Version 1.171.37.35 (release 13-08-2014 CrysAlis171 .NET)
(compiled Aug 13 2014,18:06:01)
;
_computing_data_collection
;
CrysAlisPro, Agilent Technologies,
Version 1.171.37.35 (release 13-08-2014 CrysAlis171 .NET)
(compiled Aug 13 2014,18:06:01)
;
_computing_data_reduction
;
CrysAlisPro, Agilent Technologies,
Version 1.171.37.35 (release 13-08-2014 CrysAlis171 .NET)
(compiled Aug 13 2014,18:06:01)
;
_computing_molecular_graphics 'Olex2 (Dolomanov et al., 2009)'
_computing_publication_material 'Olex2 (Dolomanov et al., 2009)'
_computing_structure_refinement 'ShelXL (Sheldrick, 2015)'
_computing_structure_solution 'olex2.solve (Bourhis et al., 2015)'
_diffrn_ambient_environment N~2~
_diffrn_ambient_temperature 180.00(14)
_diffrn_detector 'CCD plate'
_diffrn_detector_area_resol_mean 10.4679
_diffrn_detector_type Atlas
_diffrn_measured_fraction_theta_full 0.998
_diffrn_measured_fraction_theta_max 0.977
_diffrn_measurement_details
;
  1 omega  -69.00    6.00   1.0000    4.5000
omega____ theta____ kappa____ phi______ frames
    -      -38.9365   57.0000    0.0000 75

  2 omega   61.00  131.00   1.0000    4.5000
omega____ theta____ kappa____ phi______ frames
    -       38.9365  178.0000 -180.0000 70

  3 omega   84.00  138.00   1.0000   20.0000
omega____ theta____ kappa____ phi______ frames
    -      109.7499   61.0000  -60.0000 54

  4 omega  101.00  177.00   1.0000   20.0000
omega____ theta____ kappa____ phi______ frames
    -      109.7499   30.0000  -90.0000 76

  5 omega  134.00  171.00   1.0000   20.0000
omega____ theta____ kappa____ phi______ frames
    -      109.7499   45.0000 -180.0000 37

  6 omega   80.00  106.00   1.0000   20.0000
omega____ theta____ kappa____ phi______ frames
    -      109.7499   45.0000 -180.0000 26

  7 omega   46.00   72.00   1.0000   20.0000
omega____ theta____ kappa____ phi______ frames
    -      109.7499  -30.0000  -60.0000 26

  8 omega   35.00  136.00   1.0000   20.0000
omega____ theta____ kappa____ phi______ frames
    -      109.7499  -77.0000  -90.0000 101

  9 omega   84.00  116.00   1.0000   20.0000
omega____ theta____ kappa____ phi______ frames
    -      109.7499 -111.0000  -60.0000 32

 10 omega   61.00   93.00   1.0000   20.0000
omega____ theta____ kappa____ phi______ frames
    -      109.7499  -45.0000   30.0000 32

 11 omega   47.00  103.00   1.0000   20.0000
omega____ theta____ kappa____ phi______ frames
    -      109.7499 -111.0000   90.0000 56

 12 omega   44.00   88.00   1.0000   20.0000
omega____ theta____ kappa____ phi______ frames
    -      109.7499  -30.0000  150.0000 44

 13 omega   27.00   98.00   1.0000   20.0000
omega____ theta____ kappa____ phi______ frames
    -      109.7499  -94.0000  150.0000 71

 14 omega   33.00   80.00   1.0000   20.0000
omega____ theta____ kappa____ phi______ frames
    -      109.7499  -30.0000    0.0000 47

 15 omega   31.00   70.00   1.0000   20.0000
omega____ theta____ kappa____ phi______ frames
    -      109.7499 -111.0000  -60.0000 39

 16 omega   24.00   99.00   1.0000   20.0000
omega____ theta____ kappa____ phi______ frames
    -      109.7499  -94.0000 -150.0000 75

 17 omega    8.00   83.00   1.0000    4.5000
omega____ theta____ kappa____ phi______ frames
    -       38.9365  -99.0000 -180.0000 75

 18 omega   80.00  159.00   1.0000   20.0000
omega____ theta____ kappa____ phi______ frames
    -      109.7499   61.0000  -30.0000 79

 19 omega -116.00  -23.00   1.0000    4.5000
omega____ theta____ kappa____ phi______ frames
    -      -38.9365  -38.0000 -150.0000 93

 20 omega -113.00  -88.00   1.0000    4.5000
omega____ theta____ kappa____ phi______ frames
    -      -38.9365  -99.0000  -60.0000 25

 21 omega -123.00  -83.00   1.0000    4.5000
omega____ theta____ kappa____ phi______ frames
    -      -38.9365  -99.0000 -120.0000 40

 22 omega -120.00  -85.00   1.0000    4.5000
omega____ theta____ kappa____ phi______ frames
    -      -38.9365  -99.0000    0.0000 35

 23 omega  -33.00   -6.00   1.0000    4.5000
omega____ theta____ kappa____ phi______ frames
    -      -38.9365  -57.0000  -30.0000 27

 24 omega -101.00  -37.00   1.0000    4.5000
omega____ theta____ kappa____ phi______ frames
    -      -38.9365  -57.0000  -30.0000 64

 25 omega -117.00  -73.00   1.0000    4.5000
omega____ theta____ kappa____ phi______ frames
    -      -38.9365  -38.0000  120.0000 44

 26 omega  -67.00  -21.00   1.0000    4.5000
omega____ theta____ kappa____ phi______ frames
    -      -38.9365  -38.0000  120.0000 46

 27 omega   -3.00   22.00   1.0000    4.5000
omega____ theta____ kappa____ phi______ frames
    -       40.0000   95.0000 -126.7582 25

 28 omega    4.00   29.00   1.0000    4.5000
omega____ theta____ kappa____ phi______ frames
    -       44.0000   89.0000   74.3767 25

 29 omega    9.00   34.00   1.0000    4.5000
omega____ theta____ kappa____ phi______ frames
    -       48.0000   86.0000  -29.1239 25

 30 omega   19.00   44.00   1.0000    4.5000
omega____ theta____ kappa____ phi______ frames
    -       56.0000   82.0000  126.9793 25

 31 omega   19.00   44.00   1.0000    4.5000
omega____ theta____ kappa____ phi______ frames
    -       56.0000   80.0000 -156.1566 25

 32 omega   19.00   44.00   1.0000    4.5000
omega____ theta____ kappa____ phi______ frames
    -       56.0000   82.0000   15.0239 25

 33 omega   19.00   44.00   1.0000    4.5000
omega____ theta____ kappa____ phi______ frames
    -       56.0000   81.0000  104.7121 25

 34 omega   19.00   46.00   1.0000    4.5000
omega____ theta____ kappa____ phi______ frames
    -       56.0000   80.0000  -21.2220 27

 35 omega   26.00   51.00   1.0000    4.5000
omega____ theta____ kappa____ phi______ frames
    -       60.0000   75.0000   13.6535 25

 36 omega   30.00   83.00   1.0000    4.5000
omega____ theta____ kappa____ phi______ frames
    -       60.0000   75.0000  -79.2673 53

 37 omega   78.00  137.00   1.0000    4.5000
omega____ theta____ kappa____ phi______ frames
    -       60.0000   75.0000   13.6535 59

 38 omega   92.00  144.00   1.0000    4.5000
omega____ theta____ kappa____ phi______ frames
    -       64.0000   76.0000   41.8394 52

 39 omega   31.00   59.00   1.0000    4.5000
omega____ theta____ kappa____ phi______ frames
    -       64.0000   76.0000  168.8353 28

 40 omega   31.00   68.00   1.0000    4.5000
omega____ theta____ kappa____ phi______ frames
    -       64.0000   76.0000   41.8394 37

 41 omega   28.00   70.00   1.0000    4.5000
omega____ theta____ kappa____ phi______ frames
    -       64.0000   75.0000 -101.0912 42

 42 omega   32.00   58.00   1.0000    4.5000
omega____ theta____ kappa____ phi______ frames
    -       68.0000   77.0000  108.5172 26

 43 omega   32.00   58.00   1.0000    4.5000
omega____ theta____ kappa____ phi______ frames
    -       68.0000   76.0000 -140.1656 26

 44 omega   36.00   90.00   1.0000    4.5000
omega____ theta____ kappa____ phi______ frames
    -       72.0000   76.0000  138.2342 54

 45 omega   78.00  131.00   1.0000   20.0000
omega____ theta____ kappa____ phi______ frames
    -      109.7499   61.0000   30.0000 53

 46 omega   74.00  100.00   1.0000   20.0000
omega____ theta____ kappa____ phi______ frames
    -      109.7499   77.0000 -180.0000 26

 47 omega   79.00  106.00   1.0000   20.0000
omega____ theta____ kappa____ phi______ frames
    -      109.7499   61.0000   60.0000 27

 48 omega  112.00  164.00   1.0000   20.0000
omega____ theta____ kappa____ phi______ frames
    -      109.7499   77.0000  120.0000 52

 49 omega   75.00  106.00   1.0000   20.0000
omega____ theta____ kappa____ phi______ frames
    -      109.7499   77.0000  120.0000 31

 50 omega  128.00  172.00   1.0000   20.0000
omega____ theta____ kappa____ phi______ frames
    -      109.7499   77.0000  -60.0000 44

 51 omega   74.00  100.00   1.0000   20.0000
omega____ theta____ kappa____ phi______ frames
    -      109.7499   77.0000  -60.0000 26

 52 omega   77.00  103.00   1.0000   20.0000
omega____ theta____ kappa____ phi______ frames
    -      109.7499   61.0000    0.0000 26

 53 omega   77.00  103.00   1.0000   20.0000
omega____ theta____ kappa____ phi______ frames
    -      109.7499   61.0000  -90.0000 26

 54 omega  106.00  137.00   1.0000   20.0000
omega____ theta____ kappa____ phi______ frames
    -      109.7499   77.0000  150.0000 31

 55 omega   78.00  105.00   1.0000   20.0000
omega____ theta____ kappa____ phi______ frames
    -      109.7499   77.0000  150.0000 27
;
_diffrn_measurement_device 'four-circle diffractometer'
_diffrn_measurement_device_type 'SuperNova, Dual, Cu at zero, Atlas'
_diffrn_measurement_method '\w scans'
_diffrn_orient_matrix_UB_11 -0.0152973000
_diffrn_orient_matrix_UB_12 -0.0681516000
_diffrn_orient_matrix_UB_13 0.1200226000
_diffrn_orient_matrix_UB_21 -0.1808636000
_diffrn_orient_matrix_UB_22 -0.0360882000
_diffrn_orient_matrix_UB_23 -0.0055447000
_diffrn_orient_matrix_UB_31 0.0747608000
_diffrn_orient_matrix_UB_32 -0.1151886000
_diffrn_orient_matrix_UB_33 -0.0131948000
_diffrn_radiation_monochromator mirror
_diffrn_radiation_probe x-ray
_diffrn_radiation_type CuK\a
_diffrn_radiation_wavelength 1.54184
_diffrn_reflns_av_R_equivalents 0.0305
_diffrn_reflns_av_unetI/netI 0.0298
_diffrn_reflns_Laue_measured_fraction_full 0.998
_diffrn_reflns_Laue_measured_fraction_max 0.977
_diffrn_reflns_limit_h_max 9
_diffrn_reflns_limit_h_min -9
_diffrn_reflns_limit_k_max 13
_diffrn_reflns_limit_k_min -15
_diffrn_reflns_limit_l_max 17
_diffrn_reflns_limit_l_min -17
_diffrn_reflns_number 15168
_diffrn_reflns_point_group_measured_fraction_full 0.998
_diffrn_reflns_point_group_measured_fraction_max 0.977
_diffrn_reflns_theta_full 67.684
_diffrn_reflns_theta_max 73.395
_diffrn_reflns_theta_min 3.467
_diffrn_source 'sealed X-ray tube'
_diffrn_source_type 'SuperNova (Cu) X-ray Source'
_exptl_absorpt_coefficient_mu 0.926
_exptl_absorpt_correction_T_max 0.988
_exptl_absorpt_correction_T_min 0.908
_exptl_absorpt_correction_type gaussian
_exptl_absorpt_process_details
;
CrysAlisPro, Agilent Technologies,
Version 1.171.37.35 (release 13-08-2014 CrysAlis171 .NET)
(compiled Aug 13 2014,18:06:01)
Numerical absorption correction based on gaussian integration over
            a multifaceted crystal model
Empirical absorption correction using spherical harmonics,
 implemented in SCALE3 ABSPACK scaling algorithm.
;
_exptl_crystal_colour green
_exptl_crystal_colour_primary green
_exptl_crystal_density_diffrn 1.412
_exptl_crystal_description plate
_exptl_crystal_F_000 540
_exptl_crystal_size_max 0.1245
_exptl_crystal_size_mid 0.1109
_exptl_crystal_size_min 0.0131
_refine_diff_density_max 0.226
_refine_diff_density_min -0.258
_refine_diff_density_rms 0.045
_refine_ls_extinction_method none
_refine_ls_goodness_of_fit_ref 0.960
_refine_ls_hydrogen_treatment mixed
_refine_ls_matrix_type full
_refine_ls_number_parameters 346
_refine_ls_number_reflns 4747
_refine_ls_number_restraints 0
_refine_ls_restrained_S_all 0.960
_refine_ls_R_factor_all 0.0566
_refine_ls_R_factor_gt 0.0403
_refine_ls_shift/su_max 0.000
_refine_ls_shift/su_mean 0.000
_refine_ls_structure_factor_coef Fsqd
_refine_ls_weighting_details 'w=1/[\s^2^(Fo^2^)+(0.0410P)^2^+0.6270P] where P=(Fo^2^+2Fc^2^)/3'
_refine_ls_weighting_scheme calc
_refine_ls_wR_factor_gt 0.0904
_refine_ls_wR_factor_ref 0.0977
_reflns_Friedel_coverage 0.000
_reflns_number_gt 3681
_reflns_number_total 4747
_reflns_threshold_expression 'I > 2\s(I)'
_cod_data_source_file c6sc00614k2.cif
_cod_data_source_block ih212c
_cod_depositor_comments 'Adding full bibliography for 1543067--1543076.cif.'
_cod_database_code 1543067
_chemical_oxdiff_formula 'C27 H30 B1 F4 N3 O2'
_chemical_oxdiff_usercomment 'C20 '
_shelx_space_group_comment
;
The symmetry employed for this shelxl refinement is uniquely defined
by the following loop, which should always be used as a source of
symmetry information in preference to the above space-group names.
They are only intended as comments.
;
_reflns_odcompleteness_completeness 99.95
_reflns_odcompleteness_iscentric 1
_reflns_odcompleteness_theta 66.97
_olex2_refinement_description
;
1. Fixed Uiso
 At 1.2 times of:
  All C(H) groups, All C(H,H) groups
 At 1.5 times of:
  All C(H,H,H) groups
2.a Secondary CH2 refined with riding coordinates:
 C10(H10A,H10B), C25(H25A,H25B), C11(H11A,H11B), C24(H24A,H24B)
2.b Aromatic/amide H refined with riding coordinates:
 C4(H4), C6(H6), C29(H29), C16(H16), C28(H28), C30(H30), C17(H17), C5(H5)
2.c Idealised Me refined as rotating group:
 C33(H33A,H33B,H33C), C1(H1A,H1B,H1C), C26(H26A,H26B,H26C), C12(H12A,H12B,H12C)
;
_shelx_shelxl_version_number 2014/7
_olex2_submission_special_instructions 'No special instructions were received'

loop_
_space_group_symop_operation_xyz
'x, y, z'
'-x, -y, -z'

loop_
_atom_site_label
_atom_site_type_symbol
_atom_site_fract_x
_atom_site_fract_y
_atom_site_fract_z
_atom_site_U_iso_or_equiv
_atom_site_adp_type
_atom_site_occupancy
_atom_site_site_symmetry_order
_atom_site_calc_flag
_atom_site_refinement_flags_posn
F3 F 0.15467(15) 0.58135(11) 0.34406(10) 0.0469(3) Uani 1 1 d .
F2 F 0.43966(15) 0.54750(10) 0.33628(9) 0.0483(3) Uani 1 1 d .
F4 F 0.29441(18) 0.58223(12) 0.19421(9) 0.0527(3) Uani 1 1 d .
F1 F 0.32695(17) 0.73409(10) 0.24747(9) 0.0487(3) Uani 1 1 d .
B1 B 0.3049(3) 0.61210(18) 0.27956(15) 0.0290(4) Uani 1 1 d .
O32 O 0.02367(15) 0.72103(10) 0.78715(9) 0.0278(3) Uani 1 1 d .
O2 O 0.37057(16) 0.69747(10) 0.80035(9) 0.0300(3) Uani 1 1 d .
N23 N 0.27974(16) 0.94479(12) 0.44812(10) 0.0209(3) Uani 1 1 d .
N9 N 0.22692(17) 1.10924(12) 0.71760(10) 0.0231(3) Uani 1 1 d .
N15 N 0.3327(2) 1.34191(14) 0.55683(13) 0.0338(4) Uani 1 1 d .
H15A H 0.388(3) 1.332(2) 0.612(2) 0.052(7) Uiso 1 1 d .
H15B H 0.372(3) 1.405(2) 0.501(2) 0.056(7) Uiso 1 1 d .
C4 C 0.3153(2) 0.76368(17) 0.94413(13) 0.0329(4) Uani 1 1 d .
H4 H 0.3473 0.6875 0.9950 0.040 Uiso 1 1 calc R
C33 C -0.0840(3) 0.62694(18) 0.85295(15) 0.0409(5) Uani 1 1 d .
H33A H -0.1787 0.6227 0.8141 0.061 Uiso 1 1 calc GR
H33B H -0.1290 0.6432 0.9147 0.061 Uiso 1 1 calc GR
H33C H -0.0183 0.5502 0.8754 0.061 Uiso 1 1 calc GR
C14 C 0.3137(2) 1.24076(14) 0.53493(13) 0.0241(3) Uani 1 1 d .
C10 C 0.1356(2) 1.20430(16) 0.74852(14) 0.0299(4) Uani 1 1 d .
H10A H 0.0361 1.1683 0.7973 0.036 Uiso 1 1 calc R
H10B H 0.0914 1.2677 0.6850 0.036 Uiso 1 1 calc R
C21 C 0.17865(19) 0.82260(14) 0.62568(12) 0.0205(3) Uani 1 1 d .
C3 C 0.3151(2) 0.78113(15) 0.84020(12) 0.0258(3) Uani 1 1 d .
C7 C 0.2418(2) 0.99432(15) 0.79352(12) 0.0244(3) Uani 1 1 d .
C6 C 0.2334(2) 0.97406(17) 0.90114(13) 0.0329(4) Uani 1 1 d .
H6 H 0.2044 1.0386 0.9234 0.039 Uiso 1 1 calc R
C29 C 0.1103(2) 0.64252(15) 0.55707(13) 0.0303(4) Uani 1 1 d .
H29 H 0.0955 0.5783 0.5358 0.036 Uiso 1 1 calc R
C31 C 0.0863(2) 0.71866(14) 0.69285(12) 0.0233(3) Uani 1 1 d .
C18 C 0.28330(19) 1.04402(14) 0.47388(12) 0.0210(3) Uani 1 1 d .
C25 C 0.1908(2) 1.00367(15) 0.26660(12) 0.0267(4) Uani 1 1 d .
H25A H 0.1068 0.9402 0.2852 0.032 Uiso 1 1 calc R
H25B H 0.1319 1.0746 0.2757 0.032 Uiso 1 1 calc R
C11 C 0.2405(3) 1.26410(19) 0.80067(16) 0.0408(5) Uani 1 1 d .
H11A H 0.3358 1.2086 0.8338 0.049 Uiso 1 1 calc R
H11B H 0.2897 1.3379 0.7466 0.049 Uiso 1 1 calc R
C20 C 0.23166(19) 0.91205(14) 0.65852(11) 0.0199(3) Uani 1 1 d .
C19 C 0.25766(18) 1.02859(14) 0.58167(11) 0.0201(3) Uani 1 1 d .
C13 C 0.26632(19) 1.12876(14) 0.61160(12) 0.0214(3) Uani 1 1 d .
C16 C 0.3389(2) 1.25074(15) 0.43070(13) 0.0280(4) Uani 1 1 d .
H16 H 0.3692 1.3266 0.3784 0.034 Uiso 1 1 calc R
C27 C 0.21412(19) 0.83820(14) 0.51865(12) 0.0211(3) Uani 1 1 d .
C28 C 0.1842(2) 0.74487(15) 0.48638(13) 0.0267(4) Uani 1 1 d .
H28 H 0.2149 0.7528 0.4162 0.032 Uiso 1 1 calc R
C1 C 0.4044(3) 0.57775(17) 0.87188(15) 0.0434(5) Uani 1 1 d .
H1A H 0.4305 0.5254 0.8330 0.065 Uiso 1 1 calc GR
H1B H 0.3040 0.5491 0.9209 0.065 Uiso 1 1 calc GR
H1C H 0.5018 0.5763 0.9110 0.065 Uiso 1 1 calc GR
C30 C 0.0558(2) 0.62985(15) 0.66006(13) 0.0282(4) Uani 1 1 d .
H30 H -0.0016 0.5602 0.7064 0.034 Uiso 1 1 calc R
C26 C 0.2588(3) 1.03811(19) 0.15298(14) 0.0418(5) Uani 1 1 d .
H26A H 0.1633 1.0604 0.1081 0.063 Uiso 1 1 calc GR
H26B H 0.3241 0.9696 0.1450 0.063 Uiso 1 1 calc GR
H26C H 0.3328 1.1066 0.1324 0.063 Uiso 1 1 calc GR
C12 C 0.1320(3) 1.29636(19) 0.88300(16) 0.0444(5) Uani 1 1 d .
H12A H 0.0354 1.3491 0.8508 0.067 Uiso 1 1 calc GR
H12B H 0.2008 1.3381 0.9124 0.067 Uiso 1 1 calc GR
H12C H 0.0895 1.2228 0.9391 0.067 Uiso 1 1 calc GR
C8 C 0.26275(19) 0.89420(14) 0.76421(11) 0.0222(3) Uani 1 1 d .
C24 C 0.3346(2) 0.95799(15) 0.33962(11) 0.0223(3) Uani 1 1 d .
H24A H 0.3792 0.8791 0.3399 0.027 Uiso 1 1 calc R
H24B H 0.4286 1.0148 0.3124 0.027 Uiso 1 1 calc R
C17 C 0.3225(2) 1.15795(14) 0.39930(12) 0.0255(3) Uani 1 1 d .
H17 H 0.3377 1.1711 0.3270 0.031 Uiso 1 1 calc R
C5 C 0.2675(3) 0.86075(18) 0.97325(13) 0.0370(4) Uani 1 1 d .
H5 H 0.2583 0.8477 1.0456 0.044 Uiso 1 1 calc R

loop_
_atom_site_aniso_label
_atom_site_aniso_U_11
_atom_site_aniso_U_22
_atom_site_aniso_U_33
_atom_site_aniso_U_23
_atom_site_aniso_U_13
_atom_site_aniso_U_12
F3 0.0452(7) 0.0469(7) 0.0524(7) -0.0244(6) 0.0100(5) -0.0135(5)
F2 0.0450(7) 0.0408(7) 0.0506(7) -0.0043(5) -0.0169(5) -0.0069(5)
F4 0.0718(9) 0.0587(8) 0.0382(6) -0.0303(6) -0.0080(6) 0.0039(6)
F1 0.0664(8) 0.0253(6) 0.0499(7) -0.0117(5) 0.0090(6) -0.0078(5)
B1 0.0370(11) 0.0260(10) 0.0259(9) -0.0118(8) -0.0029(8) -0.0018(8)
O32 0.0364(6) 0.0237(6) 0.0238(6) -0.0101(5) 0.0063(5) -0.0101(5)
O2 0.0395(7) 0.0232(6) 0.0229(6) -0.0044(5) -0.0050(5) 0.0041(5)
N23 0.0252(7) 0.0217(7) 0.0172(6) -0.0086(5) -0.0021(5) -0.0019(5)
N9 0.0272(7) 0.0222(7) 0.0236(6) -0.0130(5) -0.0008(5) -0.0030(5)
N15 0.0508(10) 0.0225(8) 0.0290(8) -0.0091(6) -0.0033(7) -0.0109(7)
C4 0.0410(10) 0.0331(10) 0.0203(8) -0.0042(7) -0.0052(7) -0.0055(8)
C33 0.0538(12) 0.0339(10) 0.0333(10) -0.0123(8) 0.0155(9) -0.0201(9)
C14 0.0269(8) 0.0197(8) 0.0266(8) -0.0089(6) -0.0056(6) -0.0010(6)
C10 0.0300(9) 0.0289(9) 0.0364(9) -0.0201(8) 0.0055(7) -0.0043(7)
C21 0.0228(7) 0.0189(8) 0.0204(7) -0.0079(6) -0.0033(6) -0.0002(6)
C3 0.0281(8) 0.0279(9) 0.0207(7) -0.0079(7) -0.0025(6) -0.0043(7)
C7 0.0234(8) 0.0294(9) 0.0232(8) -0.0124(7) -0.0013(6) -0.0052(6)
C6 0.0420(10) 0.0374(10) 0.0246(8) -0.0175(7) -0.0007(7) -0.0054(8)
C29 0.0405(10) 0.0237(9) 0.0315(9) -0.0151(7) -0.0030(7) -0.0045(7)
C31 0.0257(8) 0.0218(8) 0.0217(7) -0.0074(6) -0.0022(6) -0.0012(6)
C18 0.0216(7) 0.0212(8) 0.0210(7) -0.0084(6) -0.0040(6) -0.0009(6)
C25 0.0285(8) 0.0281(9) 0.0246(8) -0.0099(7) -0.0080(6) -0.0021(7)
C11 0.0489(11) 0.0440(12) 0.0421(10) -0.0307(9) 0.0117(9) -0.0203(9)
C20 0.0186(7) 0.0213(8) 0.0196(7) -0.0080(6) -0.0012(6) 0.0002(6)
C19 0.0180(7) 0.0225(8) 0.0202(7) -0.0080(6) -0.0032(6) -0.0016(6)
C13 0.0202(7) 0.0238(8) 0.0222(7) -0.0101(6) -0.0038(6) -0.0020(6)
C16 0.0336(9) 0.0230(8) 0.0237(8) -0.0038(6) -0.0038(7) -0.0051(7)
C27 0.0221(7) 0.0193(8) 0.0219(7) -0.0078(6) -0.0038(6) 0.0010(6)
C28 0.0334(9) 0.0268(9) 0.0234(8) -0.0132(7) -0.0024(7) -0.0028(7)
C1 0.0521(12) 0.0278(10) 0.0358(10) 0.0013(8) -0.0023(9) 0.0091(9)
C30 0.0345(9) 0.0210(8) 0.0282(8) -0.0079(7) -0.0014(7) -0.0068(7)
C26 0.0551(12) 0.0472(12) 0.0223(8) -0.0105(8) -0.0104(8) -0.0037(9)
C12 0.0659(14) 0.0391(11) 0.0352(10) -0.0228(9) 0.0000(9) -0.0022(10)
C8 0.0227(7) 0.0248(8) 0.0190(7) -0.0077(6) -0.0015(6) -0.0047(6)
C24 0.0239(8) 0.0264(8) 0.0178(7) -0.0098(6) -0.0012(6) -0.0017(6)
C17 0.0314(9) 0.0247(9) 0.0193(7) -0.0067(6) -0.0029(6) -0.0039(7)
C5 0.0468(11) 0.0458(12) 0.0197(8) -0.0129(8) -0.0019(7) -0.0094(9)

loop_
_atom_type_symbol
_atom_type_description
_atom_type_scat_dispersion_real
_atom_type_scat_dispersion_imag
_atom_type_scat_source
C C 0.0181 0.0091 'International Tables Vol C Tables 4.2.6.8 and 6.1.1.4'
H H 0.0000 0.0000 'International Tables Vol C Tables 4.2.6.8 and 6.1.1.4'
B B 0.0090 0.0039 'International Tables Vol C Tables 4.2.6.8 and 6.1.1.4'
F F 0.0727 0.0534 'International Tables Vol C Tables 4.2.6.8 and 6.1.1.4'
N N 0.0311 0.0180 'International Tables Vol C Tables 4.2.6.8 and 6.1.1.4'
O O 0.0492 0.0322 'International Tables Vol C Tables 4.2.6.8 and 6.1.1.4'

loop_
_exptl_crystal_face_index_h
_exptl_crystal_face_index_k
_exptl_crystal_face_index_l
_exptl_crystal_face_perp_dist
_exptl_oxdiff_crystal_face_indexfrac_h
_exptl_oxdiff_crystal_face_indexfrac_k
_exptl_oxdiff_crystal_face_indexfrac_l
_exptl_oxdiff_crystal_face_x
_exptl_oxdiff_crystal_face_y
_exptl_oxdiff_crystal_face_z
0 0 1 0.0066 -0.0009 0.0054 1.0020 0.1199 -0.0056 -0.0139
0 0 -1 0.0066 0.0009 -0.0054 -1.0020 -0.1199 0.0056 0.0139
0 -2 -1 0.0576 0.0016 -1.9915 -0.9844 0.0176 0.0770 0.2425
0 2 1 0.0576 -0.0016 1.9915 0.9844 -0.0176 -0.0770 -0.2425
1 0 0 0.0555 0.9970 0.0010 0.0066 -0.0145 -0.1804 0.0743
-1 0 0 0.0555 -0.9970 -0.0010 -0.0066 0.0145 0.1804 -0.0743

loop_
_geom_angle_atom_site_label_1
_geom_angle_atom_site_label_2
_geom_angle_atom_site_label_3
_geom_angle
F2 B1 F3 108.46(15)
F4 B1 F3 108.78(16)
F4 B1 F2 109.72(16)
F4 B1 F1 110.51(15)
F1 B1 F3 109.39(16)
F1 B1 F2 109.95(16)
C31 O32 C33 117.55(13)
C3 O2 C1 118.15(14)
C18 N23 C24 118.39(12)
C27 N23 C18 121.46(13)
C27 N23 C24 119.95(13)
C7 N9 C10 118.15(13)
C7 N9 C13 119.77(13)
C13 N9 C10 120.87(14)
H15A N15 H15B 110(2)
C14 N15 H15A 117.8(15)
C14 N15 H15B 113.3(16)
C3 C4 H4 120.8
C3 C4 C5 118.43(16)
C5 C4 H4 120.8
O32 C33 H33A 109.5
O32 C33 H33B 109.5
O32 C33 H33C 109.5
H33A C33 H33B 109.5
H33A C33 H33C 109.5
H33B C33 H33C 109.5
N15 C14 C13 123.63(15)
N15 C14 C16 118.72(15)
C16 C14 C13 117.64(15)
N9 C10 H10A 108.3
N9 C10 H10B 108.3
N9 C10 C11 116.07(15)
H10A C10 H10B 107.4
C11 C10 H10A 108.3
C11 C10 H10B 108.3
C20 C21 C31 124.35(14)
C27 C21 C31 117.10(14)
C27 C21 C20 118.52(14)
O2 C3 C4 124.36(16)
O2 C3 C8 114.58(14)
C4 C3 C8 120.99(16)
N9 C7 C6 121.24(15)
N9 C7 C8 120.01(14)
C6 C7 C8 118.74(15)
C7 C6 H6 120.2
C5 C6 C7 119.56(17)
C5 C6 H6 120.2
C28 C29 H29 119.1
C28 C29 C30 121.90(16)
C30 C29 H29 119.1
O32 C31 C21 114.69(14)
C30 C31 O32 123.74(14)
C30 C31 C21 121.43(15)
N23 C18 C19 119.08(13)
N23 C18 C17 122.41(14)
C17 C18 C19 118.37(14)
H25A C25 H25B 108.0
C26 C25 H25A 109.4
C26 C25 H25B 109.4
C26 C25 C24 110.96(15)
C24 C25 H25A 109.4
C24 C25 H25B 109.4
C10 C11 H11A 109.4
C10 C11 H11B 109.4
H11A C11 H11B 108.0
C12 C11 C10 111.27(16)
C12 C11 H11A 109.4
C12 C11 H11B 109.4
C21 C20 C8 125.82(14)
C19 C20 C21 118.00(13)
C19 C20 C8 116.18(14)
C18 C19 C13 120.59(14)
C20 C19 C18 118.86(14)
C20 C19 C13 120.48(14)
N9 C13 C14 123.12(14)
N9 C13 C19 117.58(13)
C14 C13 C19 119.30(14)
C14 C16 H16 117.9
C17 C16 C14 124.11(15)
C17 C16 H16 117.9
N23 C27 C21 119.09(14)
N23 C27 C28 120.85(14)
C28 C27 C21 120.05(14)
C29 C28 C27 119.46(15)
C29 C28 H28 120.3
C27 C28 H28 120.3
O2 C1 H1A 109.5
O2 C1 H1B 109.5
O2 C1 H1C 109.5
H1A C1 H1B 109.5
H1A C1 H1C 109.5
H1B C1 H1C 109.5
C29 C30 H30 120.4
C31 C30 C29 119.21(15)
C31 C30 H30 120.4
C25 C26 H26A 109.5
C25 C26 H26B 109.5
C25 C26 H26C 109.5
H26A C26 H26B 109.5
H26A C26 H26C 109.5
H26B C26 H26C 109.5
C11 C12 H12A 109.5
C11 C12 H12B 109.5
C11 C12 H12C 109.5
H12A C12 H12B 109.5
H12A C12 H12C 109.5
H12B C12 H12C 109.5
C3 C8 C20 123.34(15)
C7 C8 C3 118.37(14)
C7 C8 C20 118.28(14)
N23 C24 C25 112.69(13)
N23 C24 H24A 109.1
N23 C24 H24B 109.1
C25 C24 H24A 109.1
C25 C24 H24B 109.1
H24A C24 H24B 107.8
C18 C17 H17 120.1
C16 C17 C18 119.80(15)
C16 C17 H17 120.1
C4 C5 H5 118.8
C6 C5 C4 122.32(16)
C6 C5 H5 118.8

loop_
_geom_bond_atom_site_label_1
_geom_bond_atom_site_label_2
_geom_bond_distance
F3 B1 1.393(2)
F2 B1 1.387(2)
F4 B1 1.378(2)
F1 B1 1.382(2)
O32 C33 1.423(2)
O32 C31 1.3632(19)
O2 C3 1.357(2)
O2 C1 1.422(2)
N23 C18 1.381(2)
N23 C27 1.3778(19)
N23 C24 1.4752(19)
N9 C10 1.491(2)
N9 C7 1.382(2)
N9 C13 1.403(2)
N15 H15A 0.89(3)
N15 H15B 0.90(3)
N15 C14 1.391(2)
C4 H4 0.9500
C4 C3 1.375(2)
C4 C5 1.398(3)
C33 H33A 0.9800
C33 H33B 0.9800
C33 H33C 0.9800
C14 C13 1.405(2)
C14 C16 1.400(2)
C10 H10A 0.9900
C10 H10B 0.9900
C10 C11 1.532(2)
C21 C31 1.437(2)
C21 C20 1.428(2)
C21 C27 1.425(2)
C3 C8 1.424(2)
C7 C6 1.412(2)
C7 C8 1.413(2)
C6 H6 0.9500
C6 C5 1.370(3)
C29 H29 0.9500
C29 C28 1.370(2)
C29 C30 1.404(2)
C31 C30 1.363(2)
C18 C19 1.430(2)
C18 C17 1.396(2)
C25 H25A 0.9900
C25 H25B 0.9900
C25 C26 1.517(2)
C25 C24 1.523(2)
C11 H11A 0.9900
C11 H11B 0.9900
C11 C12 1.516(3)
C20 C19 1.410(2)
C20 C8 1.441(2)
C19 C13 1.432(2)
C16 H16 0.9500
C16 C17 1.370(2)
C27 C28 1.408(2)
C28 H28 0.9500
C1 H1A 0.9800
C1 H1B 0.9800
C1 H1C 0.9800
C30 H30 0.9500
C26 H26A 0.9800
C26 H26B 0.9800
C26 H26C 0.9800
C12 H12A 0.9800
C12 H12B 0.9800
C12 H12C 0.9800
C24 H24A 0.9900
C24 H24B 0.9900
C17 H17 0.9500
C5 H5 0.9500

loop_
_geom_torsion_atom_site_label_1
_geom_torsion_atom_site_label_2
_geom_torsion_atom_site_label_3
_geom_torsion_atom_site_label_4
_geom_torsion
O32 C31 C30 C29 173.00(16)
O2 C3 C8 C7 -165.28(14)
O2 C3 C8 C20 14.1(2)
N23 C18 C19 C20 0.8(2)
N23 C18 C19 C13 177.84(14)
N23 C18 C17 C16 -174.23(15)
N23 C27 C28 C29 -176.49(15)
N9 C10 C11 C12 -145.64(17)
N9 C7 C6 C5 -172.76(16)
N9 C7 C8 C3 166.26(14)
N9 C7 C8 C20 -13.1(2)
N15 C14 C13 N9 2.6(3)
N15 C14 C13 C19 -177.19(15)
N15 C14 C16 C17 -179.46(17)
C4 C3 C8 C7 11.8(2)
C4 C3 C8 C20 -168.89(16)
C33 O32 C31 C21 173.64(15)
C33 O32 C31 C30 -2.1(2)
C14 C16 C17 C18 -2.0(3)
C10 N9 C7 C6 -24.0(2)
C10 N9 C7 C8 154.82(15)
C10 N9 C13 C14 36.2(2)
C10 N9 C13 C19 -143.99(14)
C21 C31 C30 C29 -2.5(3)
C21 C20 C19 C18 -19.5(2)
C21 C20 C19 C13 163.45(14)
C21 C20 C8 C3 27.7(2)
C21 C20 C8 C7 -152.98(15)
C21 C27 C28 C29 4.3(2)
C3 C4 C5 C6 -5.1(3)
C7 N9 C10 C11 82.52(19)
C7 N9 C13 C14 -156.61(15)
C7 N9 C13 C19 23.2(2)
C7 C6 C5 C4 1.8(3)
C6 C7 C8 C3 -14.9(2)
C6 C7 C8 C20 165.76(15)
C31 C21 C20 C19 -155.01(15)
C31 C21 C20 C8 25.4(2)
C31 C21 C27 N23 170.55(14)
C31 C21 C27 C28 -10.3(2)
C18 N23 C27 C21 -11.8(2)
C18 N23 C27 C28 169.01(15)
C18 N23 C24 C25 -86.22(17)
C18 C19 C13 N9 175.17(14)
C18 C19 C13 C14 -5.0(2)
C20 C21 C31 O32 11.5(2)
C20 C21 C31 C30 -172.63(15)
C20 C21 C27 N23 -7.5(2)
C20 C21 C27 C28 171.68(14)
C20 C19 C13 N9 -7.8(2)
C20 C19 C13 C14 171.97(14)
C19 C18 C17 C16 1.4(2)
C19 C20 C8 C3 -151.90(15)
C19 C20 C8 C7 27.5(2)
C13 N9 C10 C11 -110.09(18)
C13 N9 C7 C6 168.42(15)
C13 N9 C7 C8 -12.7(2)
C13 C14 C16 C17 -0.9(3)
C16 C14 C13 N9 -175.84(15)
C16 C14 C13 C19 4.4(2)
C27 N23 C18 C19 15.3(2)
C27 N23 C18 C17 -169.16(15)
C27 N23 C24 C25 88.71(17)
C27 C21 C31 O32 -166.43(14)
C27 C21 C31 C30 9.4(2)
C27 C21 C20 C19 22.9(2)
C27 C21 C20 C8 -156.64(15)
C28 C29 C30 C31 -4.0(3)
C1 O2 C3 C4 11.1(3)
C1 O2 C3 C8 -172.03(15)
C30 C29 C28 C27 3.0(3)
C26 C25 C24 N23 169.40(14)
C8 C7 C6 C5 8.4(3)
C8 C20 C19 C18 160.08(14)
C8 C20 C19 C13 -17.0(2)
C24 N23 C18 C19 -169.87(13)
C24 N23 C18 C17 5.7(2)
C24 N23 C27 C21 173.43(13)
C24 N23 C27 C28 -5.8(2)
C17 C18 C19 C20 -174.94(14)
C17 C18 C19 C13 2.1(2)
C5 C4 C3 O2 174.92(16)
C5 C4 C3 C8 -1.8(3)
